data_4350798
loop_
_publ_author_name
'Lei, Xiao-Wu'
'Yue, Cheng-Yang'
'Wu, Fan'
'Jiang, Xiang-Yu'
'Chen, Li-Na'

_publ_section_title
;
 Syntheses, crystal structures and photocatalytic properties of transition
 metal complex directed iodoargentates: [TM(2,2-bipy) 3 ]Ag 5 I 7
;
_journal_name_full 'Inorganic Chemistry Communications'
_journal_page_first 64
_journal_page_last 67
_journal_paper_doi 10.1016/j.inoche.2017.01.010
_journal_volume 77
_journal_year 2017
_chemical_formula_sum 'C30 H24 Ag5 I7 N6 Zn'
_chemical_formula_weight 1961.57
_space_group_IT_number 19
_space_group_name_Hall 'P 2ac 2ab'
_space_group_name_H-M_alt 'P 21 21 21'
_symmetry_cell_setting orthorhombic
_symmetry_space_group_name_H-M 'P 21 21 21'
_atom_sites_solution_hydrogens geom
_atom_sites_solution_primary direct
_atom_sites_solution_secondary difmap
_cell_angle_alpha 90.00
_cell_angle_beta 90.00
_cell_angle_gamma 90.00
_cell_formula_units_Z 4
_cell_length_a 13.7839(9)
_cell_length_b 14.0865(9)
_cell_length_c 23.3138(16)
_cell_measurement_reflns_used 9994
_cell_measurement_temperature 296(2)
_cell_measurement_theta_max 24.16
_cell_measurement_theta_min 2.24
_cell_volume 4526.8(5)
_computing_cell_refinement 'APEX2 Software Suite (Bruker,2005)'
_computing_data_collection 'APEX2 Software Suite (Bruker,2005)'
_computing_data_reduction 'APEX2 Software Suite (Bruker,2005)'
_computing_structure_refinement 'SHELXL-97 (Sheldrick, 2008)'
_computing_structure_solution 'SHELXS-97 (Sheldrick, 2008)'
_diffrn_ambient_temperature 296(2)
_diffrn_measured_fraction_theta_full 0.999
_diffrn_measured_fraction_theta_max 0.999
_diffrn_measurement_device_type 'Bruker SMART CCD area detector'
_diffrn_measurement_method 'phi and omega scans'
_diffrn_radiation_monochromator graphite
_diffrn_radiation_source 'fine-focus sealed tube'
_diffrn_radiation_type MoK\a
_diffrn_radiation_wavelength 0.71073
_diffrn_reflns_av_R_equivalents 0.0339
_diffrn_reflns_av_sigmaI/netI 0.0289
_diffrn_reflns_limit_h_max 17
_diffrn_reflns_limit_h_min -17
_diffrn_reflns_limit_k_max 18
_diffrn_reflns_limit_k_min -18
_diffrn_reflns_limit_l_max 30
_diffrn_reflns_limit_l_min -30
_diffrn_reflns_number 53039
_diffrn_reflns_theta_full 27.54
_diffrn_reflns_theta_max 27.54
_diffrn_reflns_theta_min 1.69
_exptl_absorpt_coefficient_mu 7.444
_exptl_absorpt_correction_T_max 0.5873
_exptl_absorpt_correction_T_min 0.5231
_exptl_absorpt_correction_type multi-scan
_exptl_absorpt_process_details 'SADABS; Bruker, 2000'
_exptl_crystal_colour orange
_exptl_crystal_density_diffrn 2.878
_exptl_crystal_density_method 'not measured'
_exptl_crystal_description block
_exptl_crystal_F_000 3528
_exptl_crystal_size_max 0.10
_exptl_crystal_size_mid 0.08
_exptl_crystal_size_min 0.08
_refine_diff_density_max 1.942
_refine_diff_density_min -1.626
_refine_diff_density_rms 0.135
_refine_ls_abs_structure_details 'Flack H D (1983), Acta Cryst. A39, 876-881'
_refine_ls_abs_structure_Flack 0.02(2)
_refine_ls_extinction_method SHELXL
_refine_ls_goodness_of_fit_ref 1.021
_refine_ls_hydrogen_treatment constr
_refine_ls_matrix_type full
_refine_ls_number_parameters 442
_refine_ls_number_reflns 10409
_refine_ls_number_restraints 0
_refine_ls_restrained_S_all 1.021
_refine_ls_R_factor_all 0.0507
_refine_ls_R_factor_gt 0.0355
_refine_ls_shift/su_max 0.001
_refine_ls_shift/su_mean 0.000
_refine_ls_structure_factor_coef Fsqd
_refine_ls_weighting_details 'calc w=1/[\s^2^(Fo^2^)+(0.0434P)^2^+5.5769P] where P=(Fo^2^+2Fc^2^)/3'
_refine_ls_weighting_scheme calc
_refine_ls_wR_factor_gt 0.0801
_refine_ls_wR_factor_ref 0.0859
_reflns_number_gt 8412
_reflns_number_total 10409
_reflns_threshold_expression >2sigma(I)
_cod_data_source_file Inor-Chem-Commun-2017-77-64.cif
_cod_data_source_block C30N6H24ZnAg5I7
_cod_original_sg_symbol_H-M P212121
_cod_database_code 4350798

loop_
_symmetry_equiv_pos_as_xyz
'x, y, z'
'-x+1/2, -y, z+1/2'
'-x, y+1/2, -z+1/2'
'x+1/2, -y+1/2, -z'

loop_
_atom_site_label
_atom_site_type_symbol
_atom_site_fract_x
_atom_site_fract_y
_atom_site_fract_z
_atom_site_U_iso_or_equiv
_atom_site_adp_type
_atom_site_occupancy
_atom_site_symmetry_multiplicity
_atom_site_calc_flag
_atom_site_refinement_flags
_atom_site_disorder_assembly
_atom_site_disorder_group
Ag1 Ag -0.00708(5) 0.02539(5) 0.24518(3) 0.06314(17) Uani 1 1 d . . .
Ag2 Ag -0.13972(6) 0.16056(6) 0.16230(4) 0.0746(2) Uani 1 1 d . . .
Ag3 Ag 0.12252(7) 0.36696(6) 0.19015(4) 0.0846(2) Uani 1 1 d . . .
Ag4 Ag -0.13786(7) 0.37712(7) 0.20064(4) 0.0856(2) Uani 1 1 d . . .
Ag5 Ag 0.10708(7) 0.15392(7) 0.14511(4) 0.0858(3) Uani 1 1 d . . .
I1 I 0.00164(4) 0.23328(3) 0.25257(2) 0.04930(12) Uani 1 1 d . . .
I2 I -0.19138(4) -0.02601(4) 0.20689(2) 0.04999(12) Uani 1 1 d . . .
I3 I 0.01360(5) -0.01181(4) 0.36847(2) 0.05924(14) Uani 1 1 d . . .
I4 I 0.16802(4) -0.02479(4) 0.19100(2) 0.05586(14) Uani 1 1 d . . .
I5 I -0.03311(4) 0.13801(4) 0.06061(2) 0.05555(14) Uani 1 1 d . . .
I6 I 0.26020(5) 0.27863(5) 0.12086(2) 0.06406(16) Uani 1 1 d . . .
Zn1 Zn 0.02386(6) 0.14504(6) 0.58519(3) 0.03973(18) Uani 1 1 d . . .
I7 I -0.29879(5) 0.28326(5) 0.16398(3) 0.0767(2) Uani 1 1 d . . .
N6 N 0.1398(5) 0.0547(5) 0.5519(3) 0.0446(14) Uani 1 1 d . . .
N5 N -0.0517(4) 0.0262(4) 0.5519(3) 0.0431(14) Uani 1 1 d . . .
N2 N 0.1216(5) 0.2610(5) 0.6057(3) 0.0484(16) Uani 1 1 d . . .
N4 N 0.0108(5) 0.0962(4) 0.6704(3) 0.0454(14) Uani 1 1 d . . .
N1 N 0.0216(5) 0.2308(4) 0.5095(2) 0.0408(13) Uani 1 1 d . . .
N3 N -0.1016(5) 0.2241(5) 0.6201(3) 0.0484(15) Uani 1 1 d . . .
C25 C 0.0043(6) -0.0452(5) 0.5320(3) 0.0454(17) Uani 1 1 d . . .
C11 C -0.1579(8) 0.2869(8) 0.5931(5) 0.077(3) Uani 1 1 d . . .
H11 H -0.1492 0.2954 0.5539 0.093 Uiso 1 1 calc . . .
C21 C -0.1465(6) 0.0118(7) 0.5588(4) 0.060(2) Uani 1 1 d . . .
H21 H -0.1841 0.0599 0.5748 0.072 Uiso 1 1 calc . . .
C26 C 0.1083(6) -0.0244(5) 0.5269(3) 0.0444(17) Uani 1 1 d . . .
C16 C -0.0532(5) 0.1400(6) 0.7046(3) 0.0496(18) Uani 1 1 d . . .
C5 C 0.0742(6) 0.3092(5) 0.5114(3) 0.0442(17) Uani 1 1 d . . .
C24 C -0.0363(8) -0.1337(7) 0.5171(4) 0.071(3) Uani 1 1 d . . .
H24 H 0.0028 -0.1825 0.5035 0.085 Uiso 1 1 calc . . .
C30 C 0.2344(6) 0.0761(6) 0.5487(3) 0.053(2) Uani 1 1 d . . .
H30 H 0.2564 0.1309 0.5668 0.064 Uiso 1 1 calc . . .
C29 C 0.2995(6) 0.0211(8) 0.5202(4) 0.066(2) Uani 1 1 d . . .
H29 H 0.3644 0.0389 0.5185 0.079 Uiso 1 1 calc . . .
C22 C -0.1904(8) -0.0716(8) 0.5430(5) 0.074(3) Uani 1 1 d . . .
H22 H -0.2574 -0.0780 0.5457 0.089 Uiso 1 1 calc . . .
C27 C 0.1733(8) -0.0853(6) 0.4973(4) 0.067(3) Uani 1 1 d . . .
H27 H 0.1513 -0.1411 0.4805 0.081 Uiso 1 1 calc . . .
C28 C 0.2691(7) -0.0602(7) 0.4939(4) 0.068(3) Uani 1 1 d . . .
H28 H 0.3129 -0.0981 0.4740 0.081 Uiso 1 1 calc . . .
C23 C -0.1337(10) -0.1465(8) 0.5231(5) 0.089(4) Uani 1 1 d . . .
H23 H -0.1621 -0.2045 0.5139 0.107 Uiso 1 1 calc . . .
C17 C -0.0645(7) 0.1182(9) 0.7626(4) 0.080(3) Uani 1 1 d . . .
H17 H -0.1058 0.1525 0.7863 0.096 Uiso 1 1 calc . . .
C1 C -0.0275(7) 0.2084(6) 0.4618(4) 0.059(2) Uani 1 1 d . . .
H1 H -0.0634 0.1526 0.4617 0.071 Uiso 1 1 calc . . .
C6 C 0.1247(7) 0.3275(6) 0.5646(4) 0.060(2) Uani 1 1 d . . .
C14 C -0.1833(8) 0.2668(7) 0.7057(4) 0.067(3) Uani 1 1 d . . .
H14 H -0.1908 0.2596 0.7451 0.080 Uiso 1 1 calc . . .
C13 C -0.2403(8) 0.3306(7) 0.6765(5) 0.075(3) Uani 1 1 d . . .
H13 H -0.2864 0.3664 0.6960 0.090 Uiso 1 1 calc . . .
C9 C 0.2226(8) 0.3502(10) 0.6669(6) 0.097(4) Uani 1 1 d . . .
H9 H 0.2555 0.3556 0.7015 0.116 Uiso 1 1 calc . . .
C2 C -0.0279(8) 0.2641(7) 0.4122(3) 0.067(3) Uani 1 1 d . . .
H2 H -0.0643 0.2471 0.3803 0.080 Uiso 1 1 calc . . .
C15 C -0.1146(5) 0.2131(5) 0.6766(3) 0.0438(17) Uani 1 1 d . . .
C18 C -0.0102(9) 0.0419(11) 0.7827(5) 0.100(4) Uani 1 1 d . . .
H18 H -0.0174 0.0220 0.8205 0.120 Uiso 1 1 calc . . .
C12 C -0.2292(8) 0.3406(8) 0.6207(5) 0.083(3) Uani 1 1 d . . .
H12 H -0.2680 0.3826 0.6001 0.099 Uiso 1 1 calc . . .
C10 C 0.1676(7) 0.2707(7) 0.6549(4) 0.063(2) Uani 1 1 d . . .
H10 H 0.1630 0.2228 0.6822 0.075 Uiso 1 1 calc . . .
C19 C 0.0531(8) -0.0037(10) 0.7477(5) 0.097(4) Uani 1 1 d . . .
H19 H 0.0906 -0.0535 0.7617 0.117 Uiso 1 1 calc . . .
C7 C 0.1787(10) 0.4110(7) 0.5754(6) 0.091(4) Uani 1 1 d . . .
H7 H 0.1819 0.4595 0.5484 0.110 Uiso 1 1 calc . . .
C20 C 0.0614(7) 0.0244(8) 0.6912(4) 0.067(2) Uani 1 1 d . . .
H20 H 0.1038 -0.0080 0.6671 0.081 Uiso 1 1 calc . . .
C8 C 0.2273(10) 0.4183(8) 0.6283(7) 0.104(4) Uani 1 1 d . . .
H8 H 0.2635 0.4724 0.6361 0.124 Uiso 1 1 calc . . .
C3 C 0.0265(8) 0.3437(8) 0.4126(5) 0.088(4) Uani 1 1 d . . .
H3 H 0.0311 0.3818 0.3801 0.105 Uiso 1 1 calc . . .
C4 C 0.0781(7) 0.3689(7) 0.4652(5) 0.073(3) Uani 1 1 d . . .
H4 H 0.1133 0.4251 0.4673 0.088 Uiso 1 1 calc . . .

loop_
_atom_site_aniso_label
_atom_site_aniso_U_11
_atom_site_aniso_U_22
_atom_site_aniso_U_33
_atom_site_aniso_U_23
_atom_site_aniso_U_13
_atom_site_aniso_U_12
Ag1 0.0546(4) 0.0633(4) 0.0715(4) 0.0023(3) 0.0006(3) -0.0004(3)
Ag2 0.0860(5) 0.0636(5) 0.0742(5) -0.0015(4) 0.0082(4) 0.0040(4)
Ag3 0.0922(6) 0.0671(5) 0.0944(6) 0.0082(5) 0.0189(5) 0.0050(5)
Ag4 0.0942(6) 0.0750(5) 0.0877(6) -0.0055(5) -0.0034(5) -0.0188(5)
Ag5 0.0955(6) 0.0802(6) 0.0817(5) 0.0074(4) -0.0174(5) -0.0195(5)
I1 0.0666(3) 0.0360(2) 0.0453(2) -0.00134(19) 0.0007(2) -0.0023(2)
I2 0.0497(3) 0.0422(3) 0.0580(3) 0.0032(2) -0.0016(2) -0.0060(2)
I3 0.0795(4) 0.0542(3) 0.0441(3) -0.0032(2) -0.0014(3) -0.0002(3)
I4 0.0544(3) 0.0589(3) 0.0543(3) 0.0058(3) 0.0093(2) 0.0065(3)
I5 0.0506(3) 0.0564(3) 0.0596(3) 0.0081(3) 0.0015(2) -0.0056(2)
I6 0.0643(4) 0.0741(4) 0.0537(3) -0.0099(3) -0.0011(3) -0.0121(3)
Zn1 0.0453(5) 0.0363(4) 0.0376(4) -0.0011(3) 0.0011(3) -0.0036(4)
I7 0.0683(4) 0.0706(4) 0.0912(5) -0.0179(4) -0.0145(4) 0.0077(3)
N6 0.045(4) 0.050(4) 0.039(3) 0.005(3) 0.000(3) -0.003(3)
N5 0.040(3) 0.038(3) 0.052(3) 0.004(3) -0.005(3) -0.005(3)
N2 0.054(4) 0.040(4) 0.052(4) -0.011(3) 0.002(3) -0.004(3)
N4 0.043(3) 0.049(3) 0.043(3) 0.006(3) -0.005(3) -0.001(3)
N1 0.058(4) 0.037(3) 0.028(3) -0.005(2) 0.005(3) 0.004(3)
N3 0.052(4) 0.049(4) 0.044(4) -0.003(3) 0.010(3) 0.006(3)
C25 0.057(5) 0.038(4) 0.041(4) -0.001(3) -0.009(4) -0.010(4)
C11 0.084(7) 0.075(7) 0.073(6) -0.002(6) 0.011(6) 0.025(6)
C21 0.051(5) 0.068(6) 0.061(5) 0.012(5) -0.003(4) -0.014(4)
C26 0.052(4) 0.034(4) 0.047(4) -0.002(3) -0.003(3) 0.008(3)
C16 0.043(4) 0.058(5) 0.048(4) 0.005(4) 0.006(3) -0.014(4)
C5 0.047(4) 0.033(4) 0.052(4) 0.013(3) 0.006(3) 0.004(3)
C24 0.103(8) 0.051(5) 0.060(5) -0.009(4) 0.009(5) -0.012(5)
C30 0.051(5) 0.060(5) 0.049(5) -0.001(4) -0.003(4) 0.000(4)
C29 0.049(5) 0.084(7) 0.065(5) 0.009(5) 0.001(4) 0.017(5)
C22 0.065(6) 0.079(7) 0.080(7) 0.021(6) -0.006(5) -0.046(6)
C27 0.092(8) 0.052(5) 0.058(5) -0.013(4) -0.009(5) 0.023(5)
C28 0.060(6) 0.074(6) 0.069(6) -0.010(5) -0.004(5) 0.030(5)
C23 0.115(10) 0.074(7) 0.079(7) 0.010(6) -0.019(6) -0.072(7)
C17 0.056(6) 0.135(10) 0.048(5) 0.014(6) 0.007(4) 0.003(6)
C1 0.068(6) 0.045(4) 0.063(5) -0.007(4) 0.007(4) 0.001(4)
C6 0.059(5) 0.038(4) 0.083(6) 0.006(4) 0.009(5) -0.007(4)
C14 0.084(6) 0.054(5) 0.063(6) -0.007(5) 0.027(5) -0.011(5)
C13 0.075(7) 0.055(6) 0.096(8) -0.016(5) 0.040(6) -0.001(5)
C9 0.078(8) 0.083(9) 0.128(10) -0.043(8) -0.025(7) -0.019(7)
C2 0.084(7) 0.079(6) 0.038(4) 0.005(4) 0.002(4) 0.022(6)
C15 0.041(4) 0.042(4) 0.048(4) -0.006(3) 0.010(3) -0.007(3)
C18 0.083(8) 0.147(11) 0.068(7) 0.054(7) -0.007(6) -0.006(8)
C12 0.079(7) 0.080(7) 0.089(8) 0.010(6) 0.015(6) 0.036(6)
C10 0.058(5) 0.069(6) 0.062(5) -0.021(5) -0.014(4) -0.011(5)
C19 0.070(7) 0.142(12) 0.080(7) 0.043(8) 0.002(6) 0.030(7)
C7 0.121(10) 0.038(5) 0.115(9) -0.006(5) -0.006(8) -0.037(6)
C20 0.061(5) 0.077(6) 0.064(5) 0.021(5) -0.002(4) -0.001(5)
C8 0.117(10) 0.054(7) 0.140(12) -0.014(7) -0.039(9) -0.043(7)
C3 0.076(7) 0.092(8) 0.096(8) 0.055(7) 0.020(6) 0.015(6)
C4 0.059(6) 0.058(6) 0.101(8) 0.028(6) 0.009(5) -0.006(5)

loop_
_atom_type_symbol
_atom_type_description
_atom_type_scat_dispersion_real
_atom_type_scat_dispersion_imag
_atom_type_scat_source
C C 0.0033 0.0016 'International Tables Vol C Tables 4.2.6.8 and 6.1.1.4'
H H 0.0000 0.0000 'International Tables Vol C Tables 4.2.6.8 and 6.1.1.4'
N N 0.0061 0.0033 'International Tables Vol C Tables 4.2.6.8 and 6.1.1.4'
Zn Zn 0.2839 1.4301 'International Tables Vol C Tables 4.2.6.8 and 6.1.1.4'
Ag Ag -0.8971 1.1015 'International Tables Vol C Tables 4.2.6.8 and 6.1.1.4'
I I -0.4742 1.8119 'International Tables Vol C Tables 4.2.6.8 and 6.1.1.4'

loop_
_geom_angle_atom_site_label_1
_geom_angle_atom_site_label_2
_geom_angle_atom_site_label_3
_geom_angle
_geom_angle_site_symmetry_1
_geom_angle_site_symmetry_3
I2 Ag1 I4 124.92(3) . .
I2 Ag1 I3 110.83(3) . .
I4 Ag1 I3 108.14(3) . .
I2 Ag1 I1 108.37(3) . .
I4 Ag1 I1 103.99(3) . .
I3 Ag1 I1 96.70(3) . .
I2 Ag1 Ag3 60.37(3) . 3_545
I4 Ag1 Ag3 118.25(3) . 3_545
I3 Ag1 Ag3 56.65(2) . 3_545
I1 Ag1 Ag3 134.76(3) . 3_545
I2 Ag1 Ag4 122.23(3) . 3_545
I4 Ag1 Ag4 58.01(2) . 3_545
I3 Ag1 Ag4 55.13(2) . 3_545
I1 Ag1 Ag4 127.66(3) . 3_545
Ag3 Ag1 Ag4 69.93(3) 3_545 3_545
I2 Ag1 Ag2 56.83(2) . .
I4 Ag1 Ag2 111.12(3) . .
I3 Ag1 Ag2 137.44(3) . .
I1 Ag1 Ag2 58.47(2) . .
Ag3 Ag1 Ag2 114.56(3) 3_545 .
Ag4 Ag1 Ag2 167.40(4) 3_545 .
I2 Ag1 Ag5 110.22(3) . .
I4 Ag1 Ag5 54.53(2) . .
I3 Ag1 Ag5 137.19(3) . .
I1 Ag1 Ag5 58.80(2) . .
Ag3 Ag1 Ag5 163.99(3) 3_545 .
Ag4 Ag1 Ag5 109.85(3) 3_545 .
Ag2 Ag1 Ag5 62.36(3) . .
I7 Ag2 I5 119.54(4) . .
I7 Ag2 I2 111.18(4) . .
I5 Ag2 I2 109.09(3) . .
I7 Ag2 I1 106.53(3) . .
I5 Ag2 I1 106.66(3) . .
I2 Ag2 I1 102.30(3) . .
I7 Ag2 Ag4 53.73(3) . .
I5 Ag2 Ag4 109.99(3) . .
I2 Ag2 Ag4 140.08(4) . .
I1 Ag2 Ag4 58.51(2) . .
I7 Ag2 Ag1 142.26(4) . .
I5 Ag2 Ag1 98.07(3) . .
I2 Ag2 Ag1 53.20(2) . .
I1 Ag2 Ag1 55.25(2) . .
Ag4 Ag2 Ag1 112.82(3) . .
I6 Ag3 I3 115.67(4) . 3
I6 Ag3 I1 113.06(4) . .
I3 Ag3 I1 104.37(3) 3 .
I6 Ag3 I2 118.34(4) . 3
I3 Ag3 I2 106.78(3) 3 3
I1 Ag3 I2 96.13(3) . 3
I6 Ag3 Ag1 160.86(4) . 3
I3 Ag3 Ag1 58.31(2) 3 3
I1 Ag3 Ag1 85.94(3) . 3
I2 Ag3 Ag1 54.17(2) 3 3
I6 Ag3 Ag5 55.51(3) . .
I3 Ag3 Ag5 110.99(4) 3 .
I1 Ag3 Ag5 61.08(3) . .
I2 Ag3 Ag5 139.54(4) 3 .
Ag1 Ag3 Ag5 142.82(4) 3 .
I7 Ag4 I3 125.77(4) . 3
I7 Ag4 I4 112.78(4) . 3
I3 Ag4 I4 108.60(3) 3 3
I7 Ag4 I1 108.45(3) . .
I3 Ag4 I1 102.27(3) 3 .
I4 Ag4 I1 93.50(3) 3 .
I7 Ag4 Ag1 164.62(4) . 3
I3 Ag4 Ag1 58.51(2) 3 3
I4 Ag4 Ag1 55.13(2) 3 3
I1 Ag4 Ag1 83.19(3) . 3
I7 Ag4 Ag2 55.85(3) . .
I3 Ag4 Ag2 112.09(4) 3 .
I4 Ag4 Ag2 134.33(4) 3 .
I1 Ag4 Ag2 58.55(3) . .
Ag1 Ag4 Ag2 138.86(4) 3 .
I5 Ag5 I6 115.64(4) . .
I5 Ag5 I4 113.56(4) . .
I6 Ag5 I4 113.93(4) . .
I5 Ag5 I1 106.06(4) . .
I6 Ag5 I1 106.83(3) . .
I4 Ag5 I1 98.77(3) . .
I5 Ag5 Ag3 110.94(4) . .
I6 Ag5 Ag3 54.98(3) . .
I4 Ag5 Ag3 133.29(4) . .
I1 Ag5 Ag3 54.99(2) . .
I5 Ag5 Ag1 97.13(3) . .
I6 Ag5 Ag1 146.47(4) . .
I4 Ag5 Ag1 53.22(2) . .
I1 Ag5 Ag1 53.99(2) . .
Ag3 Ag5 Ag1 108.13(3) . .
Ag3 I1 Ag1 129.84(3) . .
Ag3 I1 Ag4 74.43(3) . .
Ag1 I1 Ag4 127.93(3) . .
Ag3 I1 Ag2 103.82(3) . .
Ag1 I1 Ag2 66.28(2) . .
Ag4 I1 Ag2 62.93(3) . .
Ag3 I1 Ag5 63.94(3) . .
Ag1 I1 Ag5 67.21(2) . .
Ag4 I1 Ag5 102.38(3) . .
Ag2 I1 Ag5 67.71(3) . .
Ag1 I2 Ag2 69.97(3) . .
Ag1 I2 Ag3 65.45(3) . 3_545
Ag2 I2 Ag3 131.58(3) . 3_545
Ag4 I3 Ag3 78.23(3) 3_545 3_545
Ag4 I3 Ag1 66.37(3) 3_545 .
Ag3 I3 Ag1 65.05(3) 3_545 .
Ag1 I4 Ag5 72.25(3) . .
Ag1 I4 Ag4 66.86(3) . 3_545
Ag5 I4 Ag4 134.47(3) . 3_545
Ag5 I5 Ag2 75.84(3) . .
Ag3 I6 Ag5 69.52(3) . .
N4 Zn1 N5 92.6(2) . .
N4 Zn1 N1 163.7(2) . .
N5 Zn1 N1 97.9(2) . .
N4 Zn1 N2 95.2(2) . .
N5 Zn1 N2 168.6(2) . .
N1 Zn1 N2 76.5(2) . .
N4 Zn1 N6 101.9(2) . .
N5 Zn1 N6 76.6(2) . .
N1 Zn1 N6 92.6(2) . .
N2 Zn1 N6 93.6(2) . .
N4 Zn1 N3 75.6(2) . .
N5 Zn1 N3 98.5(2) . .
N1 Zn1 N3 90.5(2) . .
N2 Zn1 N3 91.4(3) . .
N6 Zn1 N3 174.6(2) . .
Ag4 I7 Ag2 70.42(3) . .
C26 N6 C30 118.8(7) . .
C26 N6 Zn1 113.9(5) . .
C30 N6 Zn1 126.9(6) . .
C21 N5 C25 119.3(7) . .
C21 N5 Zn1 123.8(6) . .
C25 N5 Zn1 115.7(5) . .
C10 N2 C6 122.3(8) . .
C10 N2 Zn1 124.6(6) . .
C6 N2 Zn1 112.9(6) . .
C20 N4 C16 118.8(7) . .
C20 N4 Zn1 123.4(6) . .
C16 N4 Zn1 117.8(5) . .
C5 N1 C1 120.1(6) . .
C5 N1 Zn1 115.8(5) . .
C1 N1 Zn1 124.0(5) . .
C11 N3 C15 117.5(7) . .
C11 N3 Zn1 128.0(6) . .
C15 N3 Zn1 114.1(5) . .
N5 C25 C24 121.1(8) . .
N5 C25 C26 116.0(6) . .
C24 C25 C26 122.9(8) . .
N3 C11 C12 123.5(10) . .
N3 C11 H11 118.3 . .
C12 C11 H11 118.3 . .
N5 C21 C22 122.0(9) . .
N5 C21 H21 119.0 . .
C22 C21 H21 119.0 . .
N6 C26 C27 120.9(8) . .
N6 C26 C25 116.7(7) . .
C27 C26 C25 122.4(8) . .
N4 C16 C17 123.3(8) . .
N4 C16 C15 115.7(6) . .
C17 C16 C15 121.0(8) . .
N1 C5 C4 120.6(8) . .
N1 C5 C6 116.3(7) . .
C4 C5 C6 123.2(8) . .
C23 C24 C25 118.9(10) . .
C23 C24 H24 120.6 . .
C25 C24 H24 120.6 . .
N6 C30 C29 122.7(8) . .
N6 C30 H30 118.6 . .
C29 C30 H30 118.6 . .
C30 C29 C28 119.7(9) . .
C30 C29 H29 120.2 . .
C28 C29 H29 120.2 . .
C21 C22 C23 119.4(9) . .
C21 C22 H22 120.3 . .
C23 C22 H22 120.3 . .
C28 C27 C26 118.7(9) . .
C28 C27 H27 120.6 . .
C26 C27 H27 120.6 . .
C29 C28 C27 119.2(8) . .
C29 C28 H28 120.4 . .
C27 C28 H28 120.4 . .
C24 C23 C22 119.1(9) . .
C24 C23 H23 120.4 . .
C22 C23 H23 120.4 . .
C18 C17 C16 115.9(10) . .
C18 C17 H17 122.1 . .
C16 C17 H17 122.1 . .
N1 C1 C2 123.9(8) . .
N1 C1 H1 118.1 . .
C2 C1 H1 118.1 . .
N2 C6 C7 118.2(10) . .
N2 C6 C5 118.2(7) . .
C7 C6 C5 123.6(9) . .
C13 C14 C15 120.3(8) . .
C13 C14 H14 119.9 . .
C15 C14 H14 119.9 . .
C12 C13 C14 119.6(9) . .
C12 C13 H13 120.2 . .
C14 C13 H13 120.2 . .
C8 C9 C10 118.6(11) . .
C8 C9 H9 120.7 . .
C10 C9 H9 120.7 . .
C3 C2 C1 117.3(9) . .
C3 C2 H2 121.4 . .
C1 C2 H2 121.4 . .
N3 C15 C14 120.6(8) . .
N3 C15 C16 115.8(7) . .
C14 C15 C16 123.6(7) . .
C19 C18 C17 120.6(9) . .
C19 C18 H18 119.7 . .
C17 C18 H18 119.7 . .
C13 C12 C11 118.6(10) . .
C13 C12 H12 120.7 . .
C11 C12 H12 120.7 . .
N2 C10 C9 121.7(11) . .
N2 C10 H10 119.2 . .
C9 C10 H10 119.2 . .
C18 C19 C20 119.4(11) . .
C18 C19 H19 120.3 . .
C20 C19 H19 120.3 . .
C8 C7 C6 117.8(10) . .
C8 C7 H7 121.1 . .
C6 C7 H7 121.1 . .
N4 C20 C19 121.7(10) . .
N4 C20 H20 119.1 . .
C19 C20 H20 119.1 . .
C9 C8 C7 121.5(9) . .
C9 C8 H8 119.3 . .
C7 C8 H8 119.3 . .
C2 C3 C4 118.6(9) . .
C2 C3 H3 120.7 . .
C4 C3 H3 120.7 . .
C5 C4 C3 119.5(9) . .
C5 C4 H4 120.3 . .
C3 C4 H4 120.3 . .

loop_
_geom_bond_atom_site_label_1
_geom_bond_atom_site_label_2
_geom_bond_distance
_geom_bond_site_symmetry_2
Ag1 I2 2.7883(9) .
Ag1 I4 2.8143(9) .
Ag1 I3 2.9356(9) .
Ag1 I1 2.9360(9) .
Ag1 Ag3 3.1282(12) 3_545
Ag1 Ag4 3.1541(11) 3_545
Ag1 Ag2 3.2714(11) .
Ag1 Ag5 3.3463(12) .
Ag2 I7 2.7922(11) .
Ag2 I5 2.8072(10) .
Ag2 I2 2.9146(10) .
Ag2 I1 3.0456(10) .
Ag2 Ag4 3.1790(13) .
Ag3 I6 2.7856(11) .
Ag3 I3 2.8818(11) 3
Ag3 I1 2.9051(10) .
Ag3 I2 2.9892(11) 3
Ag3 Ag1 3.1282(12) 3
Ag3 Ag5 3.1865(13) .
Ag4 I7 2.7202(11) .
Ag4 I3 2.8244(11) 3
Ag4 I4 2.9092(11) 3
Ag4 I1 3.0444(12) .
Ag4 Ag1 3.1542(11) 3
Ag5 I5 2.7685(10) .
Ag5 I6 2.8036(11) .
Ag5 I4 2.8614(11) .
Ag5 I1 3.1046(11) .
I2 Ag3 2.9893(11) 3_545
I3 Ag4 2.8245(11) 3_545
I3 Ag3 2.8819(11) 3_545
I4 Ag4 2.9092(11) 3_545
Zn1 N4 2.110(6) .
Zn1 N5 2.119(6) .
Zn1 N1 2.139(5) .
Zn1 N2 2.171(6) .
Zn1 N6 2.185(7) .
Zn1 N3 2.212(6) .
N6 C26 1.331(10) .
N6 C30 1.341(11) .
N5 C21 1.333(10) .
N5 C25 1.349(10) .
N2 C10 1.317(10) .
N2 C6 1.339(11) .
N4 C20 1.321(11) .
N4 C16 1.339(10) .
N1 C5 1.322(9) .
N1 C1 1.338(11) .
N3 C11 1.334(12) .
N3 C15 1.340(10) .
C25 C24 1.410(11) .
C25 C26 1.469(11) .
C11 C12 1.398(14) .
C11 H11 0.9300 .
C21 C22 1.372(13) .
C21 H21 0.9300 .
C26 C27 1.419(12) .
C16 C17 1.396(12) .
C16 C15 1.484(11) .
C5 C4 1.368(12) .
C5 C6 1.446(13) .
C24 C23 1.362(16) .
C24 H24 0.9300 .
C30 C29 1.360(12) .
C30 H30 0.9300 .
C29 C28 1.365(14) .
C29 H29 0.9300 .
C22 C23 1.394(17) .
C22 H22 0.9300 .
C27 C28 1.369(15) .
C27 H27 0.9300 .
C28 H28 0.9300 .
C23 H23 0.9300 .
C17 C18 1.391(17) .
C17 H17 0.9300 .
C1 C2 1.397(12) .
C1 H1 0.9300 .
C6 C7 1.414(12) .
C14 C13 1.374(15) .
C14 C15 1.388(12) .
C14 H14 0.9300 .
C13 C12 1.317(15) .
C13 H13 0.9300 .
C9 C8 1.318(18) .
C9 C10 1.381(14) .
C9 H9 0.9300 .
C2 C3 1.349(16) .
C2 H2 0.9300 .
C18 C19 1.357(18) .
C18 H18 0.9300 .
C12 H12 0.9300 .
C10 H10 0.9300 .
C19 C20 1.380(14) .
C19 H19 0.9300 .
C7 C8 1.407(18) .
C7 H7 0.9300 .
C20 H20 0.9300 .
C8 H8 0.9300 .
C3 C4 1.461(17) .
C3 H3 0.9300 .
C4 H4 0.9300 .
